data_7228370
loop_
_publ_author_name
'Rice, Craig'
'Jewsbury, R. A.'
'Dunmore, Rachel Ellen'
'Bullock, Samantha'
'Faulkner, Robert Allan'

_publ_section_title
;
 A Structural Study of Dithizone Coordination Chemistry
;
_journal_name_full CrystEngComm
_journal_paper_doi 10.1039/C7CE00580F
_journal_year 2017
_chemical_formula_sum 'C106 H88 Cl6 Cu8 K2 N32 O8 S8'
_chemical_formula_weight 2993.78
_space_group_crystal_system monoclinic
_space_group_IT_number 15
_space_group_name_Hall '-C 2yc'
_space_group_name_H-M_alt 'C 1 2/c 1'
_symmetry_space_group_name_Hall '-C 2yc'
_symmetry_space_group_name_H-M 'C 1 2/c 1'
_atom_sites_solution_hydrogens geom
_audit_creation_method SHELXL-2014/7
_audit_update_record
;
2016-06-20 deposited with the CCDC.
2017-06-02 downloaded from the CCDC.
;
_cell_angle_alpha 90
_cell_angle_beta 115.4120(10)
_cell_angle_gamma 90
_cell_formula_units_Z 4
_cell_length_a 31.5889(19)
_cell_length_b 15.6131(9)
_cell_length_c 28.325(3)
_cell_measurement_reflns_used 6672
_cell_measurement_temperature 150(2)
_cell_measurement_theta_max 30.52
_cell_measurement_theta_min 2.73
_cell_volume 12618.3(17)
_computing_structure_refinement 'SHELXL-2014/7 (Sheldrick, 2014)'
_diffrn_ambient_temperature 150(2)
_diffrn_measured_fraction_theta_full 0.999
_diffrn_measured_fraction_theta_max 0.994
_diffrn_measurement_device_type 'Bruker APEX-II CCD'
_diffrn_radiation_type MoK\a
_diffrn_radiation_wavelength 0.71073
_diffrn_reflns_av_R_equivalents 0.1027
_diffrn_reflns_av_unetI/netI 0.1163
_diffrn_reflns_Laue_measured_fraction_full 0.999
_diffrn_reflns_Laue_measured_fraction_max 0.994
_diffrn_reflns_limit_h_max 42
_diffrn_reflns_limit_h_min -42
_diffrn_reflns_limit_k_max 20
_diffrn_reflns_limit_k_min -18
_diffrn_reflns_limit_l_max 35
_diffrn_reflns_limit_l_min -37
_diffrn_reflns_number 54834
_diffrn_reflns_point_group_measured_fraction_full 0.999
_diffrn_reflns_point_group_measured_fraction_max 0.994
_diffrn_reflns_theta_full 25.242
_diffrn_reflns_theta_max 28.385
_diffrn_reflns_theta_min 1.487
_exptl_absorpt_coefficient_mu 1.713
_exptl_absorpt_correction_T_max 0.8474
_exptl_absorpt_correction_T_min 0.3412
_exptl_absorpt_correction_type multi-scan
_exptl_absorpt_process_details sadabs
_exptl_crystal_colour red
_exptl_crystal_density_diffrn 1.576
_exptl_crystal_description plate
_exptl_crystal_F_000 6048
_exptl_crystal_size_max 0.80
_exptl_crystal_size_mid 0.50
_exptl_crystal_size_min 0.10
_refine_diff_density_max 1.789
_refine_diff_density_min -1.397
_refine_diff_density_rms 0.135
_refine_ls_extinction_method none
_refine_ls_goodness_of_fit_ref 1.000
_refine_ls_hydrogen_treatment constr
_refine_ls_matrix_type full
_refine_ls_number_parameters 803
_refine_ls_number_reflns 15726
_refine_ls_number_restraints 156
_refine_ls_restrained_S_all 1.021
_refine_ls_R_factor_all 0.1343
_refine_ls_R_factor_gt 0.0638
_refine_ls_shift/su_max 0.001
_refine_ls_shift/su_mean 0.000
_refine_ls_structure_factor_coef Fsqd
_refine_ls_weighting_details 'w=1/[\s^2^(Fo^2^)+(0.0919P)^2^+4.7463P] where P=(Fo^2^+2Fc^2^)/3'
_refine_ls_weighting_scheme calc
_refine_ls_wR_factor_gt 0.1550
_refine_ls_wR_factor_ref 0.1868
_reflns_Friedel_coverage 0.000
_reflns_number_gt 8902
_reflns_number_total 15726
_reflns_threshold_expression 'I > 2\s(I)'
_cod_data_source_file c7ce00580f2.cif
_cod_data_source_block mo_Rachael_DPTC_Cu_0ma
_cod_original_cell_volume 12618.2(16)
_cod_database_code 7228370
_shelx_shelxl_version_number 2014/7
_shelx_space_group_comment
;
The symmetry employed for this shelxl refinement is uniquely defined
by the following loop, which should always be used as a source of
symmetry information in preference to the above space-group names.
They are only intended as comments.
;
_shelx_estimated_absorpt_t_min 0.341
_shelx_estimated_absorpt_t_max 0.847

loop_
_space_group_symop_operation_xyz
'x, y, z'
'-x, y, -z+1/2'
'x+1/2, y+1/2, z'
'-x+1/2, y+1/2, -z+1/2'
'-x, -y, -z'
'x, -y, z-1/2'
'-x+1/2, -y+1/2, -z'
'x+1/2, -y+1/2, z-1/2'

loop_
_atom_site_label
_atom_site_type_symbol
_atom_site_fract_x
_atom_site_fract_y
_atom_site_fract_z
_atom_site_U_iso_or_equiv
_atom_site_adp_type
_atom_site_occupancy
_atom_site_site_symmetry_order
_atom_site_calc_flag
_atom_site_refinement_flags_posn
_atom_site_refinement_flags_adp
_atom_site_refinement_flags_occupancy
_atom_site_disorder_assembly
_atom_site_disorder_group
Cu1 Cu 0.95600(2) 0.98087(4) 0.22088(2) 0.01928(16) Uani 1 1 d . . . . .
Cu2 Cu 0.99400(2) 0.66624(4) 0.20201(3) 0.02132(16) Uani 1 1 d . . . . .
Cu3 Cu 0.95037(2) 0.89509(4) 0.14004(3) 0.02074(16) Uani 1 1 d . . . . .
Cu4 Cu 0.91879(2) 0.75553(4) 0.15880(2) 0.02053(16) Uani 1 1 d . . . . .
Cl1 Cl 0.87511(5) 0.83581(10) 0.32006(6) 0.0305(3) Uani 1 1 d . . . . .
S1 S 0.98277(4) 0.97035(9) 0.30993(5) 0.0181(3) Uani 1 1 d . . . . .
S2 S 0.98663(4) 0.76721(9) 0.14056(5) 0.0192(3) Uani 1 1 d . . . . .
S3 S 1.06725(4) 0.67610(9) 0.26824(5) 0.0207(3) Uani 1 1 d . . . . .
S4 S 0.90084(4) 0.87814(9) 0.18878(5) 0.0190(3) Uani 1 1 d . . . . .
N1 N 1.14291(16) 0.5827(3) 0.26348(19) 0.0292(11) Uani 1 1 d . . . . .
H1 H 1.1310 0.6326 0.2498 0.035 Uiso 1 1 calc R U . . .
N2 N 1.12207(16) 0.5373(3) 0.28636(19) 0.0299(11) Uani 1 1 d . . . . .
N3 N 1.06470(17) 0.5164(3) 0.31226(19) 0.0292(11) Uani 1 1 d . . . . .
N4 N 0.88821(14) 0.7018(3) 0.08873(17) 0.0221(10) Uani 1 1 d . . . . .
N5 N 0.91110(14) 0.6809(3) 0.06192(17) 0.0241(10) Uani 1 1 d . . . . .
N6 N 0.98007(15) 0.6721(3) 0.05743(18) 0.0254(10) Uani 1 1 d . . . . .
N7 N 1.02505(14) 0.6885(3) 0.07443(18) 0.0259(11) Uani 1 1 d . . . . .
H7 H 1.0385 0.7264 0.0995 0.031 Uiso 1 1 calc R U . . .
N8 N 0.97105(15) 1.1132(3) 0.35728(18) 0.0229(10) Uani 1 1 d . . . . .
N9 N 0.93868(15) 1.0685(3) 0.36360(18) 0.0258(11) Uani 1 1 d . . . . .
H9A H 0.9318 1.0166 0.3505 0.031 Uiso 1 1 calc R U . . .
N10 N 0.95105(14) 1.1017(3) 0.19629(18) 0.0223(10) Uani 1 1 d . . . . .
N11 N 0.97561(16) 1.1328(3) 0.17378(18) 0.0245(10) Uani 1 1 d . . . . .
N12 N 0.80295(15) 0.8716(3) 0.16751(19) 0.0311(12) Uani 1 1 d . . . . .
H12A H 0.8277 0.8543 0.1953 0.037 Uiso 1 1 calc R U . . .
N13 N 0.80937(15) 0.9127(3) 0.13034(19) 0.0306(12) Uani 1 1 d . . . . .
N14 N 0.85467(15) 0.9600(3) 0.09229(18) 0.0294(11) Uani 1 1 d . . . . .
N15 N 0.89414(15) 0.9593(3) 0.08964(18) 0.0265(11) Uani 1 1 d . . . . .
N16 N 1.02975(16) 0.5456(3) 0.31831(18) 0.0262(11) Uani 1 1 d . . . . .
O1 O 0.8775(3) 0.7669(4) 0.2895(3) 0.111(3) Uani 1 1 d . . . . .
O2 O 0.83822(14) 0.8221(3) 0.33565(19) 0.0432(12) Uani 1 1 d . . . . .
O3 O 0.86678(16) 0.9123(4) 0.2895(2) 0.0589(15) Uani 1 1 d . . . . .
O4 O 0.91847(15) 0.8462(4) 0.3646(2) 0.0604(16) Uani 1 1 d . . . . .
C1 C 1.18357(19) 0.5541(4) 0.2601(2) 0.0311(14) Uani 1 1 d . . . . .
C2 C 1.2109(2) 0.4876(5) 0.2910(3) 0.0440(17) Uani 1 1 d . . . . .
H2 H 1.2018 0.4586 0.3147 0.053 Uiso 1 1 calc R U . . .
C3 C 1.2510(2) 0.4644(5) 0.2868(3) 0.058(2) Uani 1 1 d . . . . .
H3 H 1.2696 0.4188 0.3076 0.069 Uiso 1 1 calc R U . . .
C4 C 1.2649(2) 0.5065(5) 0.2528(3) 0.055(2) Uani 1 1 d . . . . .
H4 H 1.2928 0.4899 0.2504 0.066 Uiso 1 1 calc R U . . .
C5 C 1.2381(2) 0.5724(5) 0.2223(3) 0.052(2) Uani 1 1 d . . . . .
H5 H 1.2473 0.6008 0.1985 0.062 Uiso 1 1 calc R U . . .
C6 C 1.1973(2) 0.5974(5) 0.2263(3) 0.0406(16) Uani 1 1 d . . . . .
H6 H 1.1791 0.6437 0.2060 0.049 Uiso 1 1 calc R U . . .
C7 C 0.75824(19) 0.8545(4) 0.1644(2) 0.0332(15) Uani 1 1 d . . . . .
C8 C 0.7549(2) 0.7929(5) 0.1966(3) 0.0459(18) Uani 1 1 d . . . . .
H8 H 0.7821 0.7633 0.2200 0.055 Uiso 1 1 calc R U . . .
C9 C 0.7114(3) 0.7736(6) 0.1949(3) 0.061(2) Uani 1 1 d . . . . .
H9 H 0.7089 0.7315 0.2178 0.074 Uiso 1 1 calc R U . . .
C10 C 0.6721(2) 0.8152(6) 0.1604(3) 0.063(3) Uani 1 1 d . . . . .
H10 H 0.6423 0.8005 0.1587 0.076 Uiso 1 1 calc R U . . .
C11 C 0.6754(2) 0.8781(6) 0.1282(3) 0.051(2) Uani 1 1 d . . . . .
H11 H 0.6483 0.9081 0.1051 0.061 Uiso 1 1 calc R U . . .
C12 C 0.7191(2) 0.8973(5) 0.1297(3) 0.0442(18) Uani 1 1 d . . . . .
H12 H 0.7219 0.9396 0.1071 0.053 Uiso 1 1 calc R U . . .
C13 C 0.8875(2) 1.1326(5) 0.2190(3) 0.0417(11) Uani 1 1 d . U . . .
H13 H 0.8813 1.0728 0.2176 0.050 Uiso 1 1 calc R U . . .
C14 C 0.8608(2) 1.1887(5) 0.2321(3) 0.0467(12) Uani 1 1 d . U . . .
H14 H 0.8360 1.1675 0.2393 0.056 Uiso 1 1 calc R U . . .
C15 C 0.8694(3) 1.2745(5) 0.2347(3) 0.0503(12) Uani 1 1 d . U . . .
H15 H 0.8503 1.3131 0.2430 0.060 Uiso 1 1 calc R U . . .
C16 C 0.9058(3) 1.3050(5) 0.2253(3) 0.0529(12) Uani 1 1 d . U . . .
H16 H 0.9117 1.3649 0.2272 0.063 Uiso 1 1 calc R U . . .
C17 C 0.9340(3) 1.2501(4) 0.2133(3) 0.0482(12) Uani 1 1 d . U . . .
H17 H 0.9603 1.2713 0.2088 0.058 Uiso 1 1 calc R U . . .
C18 C 0.9234(2) 1.1631(4) 0.2079(3) 0.0389(11) Uani 1 1 d . U . . .
C19 C 1.0073(2) 0.4860(4) 0.3377(2) 0.0287(13) Uani 1 1 d . . . . .
C20 C 1.0207(3) 0.4021(4) 0.3496(3) 0.0480(19) Uani 1 1 d . . . . .
H20 H 1.0478 0.3818 0.3466 0.058 Uiso 1 1 calc R U . . .
C21 C 0.9956(3) 0.3473(5) 0.3657(3) 0.059(2) Uani 1 1 d . . . . .
H21 H 1.0045 0.2888 0.3723 0.070 Uiso 1 1 calc R U . . .
C22 C 0.9575(3) 0.3772(5) 0.3724(3) 0.0485(19) Uani 1 1 d . . . . .
H22 H 0.9408 0.3399 0.3847 0.058 Uiso 1 1 calc R U . . .
C24 C 0.9684(2) 0.5152(4) 0.3439(2) 0.0328(14) Uani 1 1 d . . . . .
H24 H 0.9587 0.5731 0.3360 0.039 Uiso 1 1 calc R U . . .
C25 C 0.84019(18) 0.6774(4) 0.0657(2) 0.0255(13) Uani 1 1 d . . . . .
C26 C 0.8167(2) 0.6462(4) 0.0149(2) 0.0355(15) Uani 1 1 d . . . . .
H26 H 0.8326 0.6400 -0.0068 0.043 Uiso 1 1 calc R U . . .
C27 C 0.7695(2) 0.6243(5) -0.0036(3) 0.0450(19) Uani 1 1 d . . . . .
H27 H 0.7532 0.6024 -0.0380 0.054 Uiso 1 1 calc R U . . .
C28 C 0.7463(2) 0.6339(5) 0.0270(3) 0.0478(19) Uani 1 1 d . . . . .
H28 H 0.7141 0.6190 0.0137 0.057 Uiso 1 1 calc R U . . .
C29 C 0.7693(2) 0.6650(5) 0.0772(3) 0.0431(18) Uani 1 1 d . . . . .
H29 H 0.7531 0.6711 0.0986 0.052 Uiso 1 1 calc R U . . .
C30 C 0.8160(2) 0.6872(4) 0.0962(2) 0.0336(15) Uani 1 1 d . . . . .
H30 H 0.8317 0.7094 0.1306 0.040 Uiso 1 1 calc R U . . .
C31 C 0.9078(2) 1.2048(4) 0.4509(2) 0.0376(15) Uani 1 1 d . . . . .
H31 H 0.9195 1.2531 0.4731 0.045 Uiso 1 1 calc R U . . .
C32 C 0.8668(2) 1.1690(5) 0.4452(3) 0.0442(18) Uani 1 1 d . . . . .
H32 H 0.8503 1.1917 0.4636 0.053 Uiso 1 1 calc R U . . .
C33 C 0.8492(2) 1.0987(5) 0.4124(3) 0.0469(18) Uani 1 1 d . . . . .
H33 H 0.8206 1.0730 0.4087 0.056 Uiso 1 1 calc R U . . .
C34 C 0.8727(2) 1.0660(4) 0.3853(3) 0.0392(16) Uani 1 1 d . . . . .
H34 H 0.8605 1.0184 0.3626 0.047 Uiso 1 1 calc R U . . .
C35 C 0.91482(19) 1.1038(4) 0.3916(2) 0.0274(13) Uani 1 1 d . . . . .
C36 C 0.9334(2) 1.1727(4) 0.4251(2) 0.0284(13) Uani 1 1 d . . . . .
H36 H 0.9626 1.1972 0.4302 0.034 Uiso 1 1 calc R U . . .
C37 C 1.08579(19) 0.5708(4) 0.2903(2) 0.0252(12) Uani 1 1 d . . . . .
C38 C 0.99330(18) 1.0776(3) 0.3327(2) 0.0202(11) Uani 1 1 d . . . . .
C39 C 0.85215(17) 0.9203(4) 0.1338(2) 0.0246(12) Uani 1 1 d . . . . .
C40 C 0.8952(3) 1.0097(5) 0.0490(3) 0.0476(12) Uani 1 1 d . U . . .
C41 C 0.9353(3) 1.0046(5) 0.0402(3) 0.0483(12) Uani 1 1 d . U . . .
H41 H 0.9597 0.9659 0.0600 0.058 Uiso 1 1 calc R U . . .
C42 C 1.05210(19) 0.6454(4) 0.0526(2) 0.0288(13) Uani 1 1 d . . . . .
C43 C 1.1000(2) 0.6527(5) 0.0777(3) 0.0421(17) Uani 1 1 d . . . . .
H43 H 1.1143 0.6894 0.1071 0.051 Uiso 1 1 calc R U . . .
C44 C 1.1270(2) 0.6061(5) 0.0595(3) 0.057(2) Uani 1 1 d . . . . .
H44 H 1.1602 0.6111 0.0770 0.069 Uiso 1 1 calc R U . . .
C45 C 1.0320(2) 0.5939(5) 0.0096(3) 0.0450(18) Uani 1 1 d . . . . .
H45 H 0.9988 0.5899 -0.0085 0.054 Uiso 1 1 calc R U . . .
C46 C 1.1078(3) 0.5534(5) 0.0175(3) 0.053(2) Uani 1 1 d . . . . .
H46 H 1.1268 0.5213 0.0056 0.064 Uiso 1 1 calc R U . . .
C47 C 1.0598(3) 0.5481(6) -0.0070(3) 0.061(2) Uani 1 1 d . . . . .
H47 H 1.0456 0.5115 -0.0365 0.073 Uiso 1 1 calc R U . . .
C48 C 0.9396(3) 1.0562(5) 0.0023(3) 0.0553(13) Uani 1 1 d . U . . .
H48 H 0.9672 1.0531 -0.0032 0.066 Uiso 1 1 calc R U . . .
C49 C 0.9041(3) 1.1117(6) -0.0273(3) 0.0647(14) Uani 1 1 d . U . . .
H49 H 0.9076 1.1480 -0.0524 0.078 Uiso 1 1 calc R U . . .
C50 C 0.8627(3) 1.1139(6) -0.0200(3) 0.0671(14) Uani 1 1 d . U . . .
H50 H 0.8374 1.1494 -0.0417 0.081 Uiso 1 1 calc R U . . .
C51 C 0.8588(3) 1.0640(5) 0.0190(3) 0.0600(13) Uani 1 1 d . U . . .
H51 H 0.8314 1.0674 0.0248 0.072 Uiso 1 1 calc R U . . .
C52 C 0.95791(18) 0.7048(4) 0.0830(2) 0.0228(12) Uani 1 1 d . . . . .
C53 C 0.9439(2) 0.4609(4) 0.3611(3) 0.0387(16) Uani 1 1 d . . . . .
H53 H 0.9174 0.4815 0.3653 0.046 Uiso 1 1 calc R U . . .
Cl1A Cl 0.2650(4) 0.7556(7) 0.8701(5) 0.0740(19) Uani 0.580(6) 1 d D U P A 1
C1A C 0.2512(9) 0.7953(13) 0.9230(9) 0.138(10) Uani 0.580(6) 1 d D U P A 1
Cl2A Cl 0.2278(3) 0.9000(5) 0.8993(3) 0.0763(18) Uani 0.580(6) 1 d D U P A 1
K1A K 0.1458(2) 0.6853(5) 0.9324(3) 0.174(4) Uani 0.580(6) 1 d . U P A 1
K1B K 0.2068(5) 0.5753(4) 0.9259(3) 0.218(6) Uani 0.420(6) 1 d . U P A 2
C1B C 0.2249(6) 0.7936(11) 0.8968(8) 0.053(5) Uani 0.420(6) 1 d D U P A 2
Cl1B Cl 0.2577(6) 0.7362(10) 0.8759(8) 0.092(3) Uani 0.420(6) 1 d D U P A 2
Cl2B Cl 0.2386(5) 0.8936(9) 0.9240(5) 0.115(3) Uani 0.420(6) 1 d D U P A 2

loop_
_atom_site_aniso_label
_atom_site_aniso_U_11
_atom_site_aniso_U_22
_atom_site_aniso_U_33
_atom_site_aniso_U_23
_atom_site_aniso_U_13
_atom_site_aniso_U_12
Cu1 0.0204(3) 0.0186(4) 0.0204(3) -0.0009(3) 0.0102(3) -0.0014(3)
Cu2 0.0234(3) 0.0196(4) 0.0216(3) -0.0002(3) 0.0102(3) -0.0003(3)
Cu3 0.0212(3) 0.0198(4) 0.0221(3) -0.0001(3) 0.0101(3) 0.0001(3)
Cu4 0.0222(3) 0.0199(4) 0.0205(3) -0.0024(3) 0.0102(3) -0.0016(3)
Cl1 0.0295(7) 0.0341(9) 0.0346(8) -0.0039(7) 0.0203(6) 0.0022(6)
S1 0.0195(6) 0.0164(7) 0.0208(6) -0.0010(5) 0.0110(5) -0.0005(5)
S2 0.0202(6) 0.0191(7) 0.0200(6) -0.0018(5) 0.0104(5) -0.0007(5)
S3 0.0216(6) 0.0194(7) 0.0222(7) 0.0003(5) 0.0104(5) 0.0023(5)
S4 0.0185(6) 0.0193(7) 0.0195(6) -0.0002(5) 0.0083(5) -0.0009(5)
N1 0.030(2) 0.027(3) 0.038(3) 0.006(2) 0.022(2) 0.007(2)
N2 0.034(3) 0.024(3) 0.032(3) 0.003(2) 0.014(2) 0.008(2)
N3 0.037(3) 0.024(3) 0.032(3) 0.001(2) 0.020(2) -0.001(2)
N4 0.024(2) 0.024(3) 0.018(2) -0.004(2) 0.0091(18) -0.0021(19)
N5 0.021(2) 0.029(3) 0.023(2) -0.002(2) 0.0090(19) -0.0041(19)
N6 0.027(2) 0.028(3) 0.025(2) 0.000(2) 0.015(2) -0.001(2)
N7 0.022(2) 0.031(3) 0.029(3) -0.008(2) 0.014(2) -0.002(2)
N8 0.026(2) 0.021(3) 0.028(2) 0.001(2) 0.018(2) 0.0000(19)
N9 0.030(2) 0.024(3) 0.032(3) -0.005(2) 0.020(2) -0.002(2)
N10 0.024(2) 0.018(2) 0.027(2) 0.002(2) 0.0121(19) 0.0035(19)
N11 0.033(2) 0.019(3) 0.029(3) 0.000(2) 0.020(2) 0.000(2)
N12 0.018(2) 0.048(3) 0.027(3) -0.001(2) 0.0095(19) -0.002(2)
N13 0.023(2) 0.043(3) 0.025(3) -0.008(2) 0.010(2) 0.002(2)
N14 0.025(2) 0.038(3) 0.026(3) 0.002(2) 0.013(2) 0.008(2)
N15 0.028(2) 0.028(3) 0.021(2) 0.001(2) 0.0086(19) 0.003(2)
N16 0.030(2) 0.020(3) 0.030(3) 0.003(2) 0.015(2) 0.003(2)
O1 0.143(6) 0.069(5) 0.203(8) -0.098(5) 0.151(6) -0.062(4)
O2 0.032(2) 0.058(3) 0.052(3) 0.008(2) 0.029(2) 0.008(2)
O3 0.046(3) 0.077(4) 0.056(3) 0.037(3) 0.024(3) 0.018(3)
O4 0.029(2) 0.102(5) 0.048(3) 0.021(3) 0.014(2) 0.006(3)
C1 0.028(3) 0.033(4) 0.030(3) -0.007(3) 0.010(2) 0.005(3)
C2 0.035(3) 0.039(4) 0.057(4) 0.008(4) 0.018(3) 0.012(3)
C3 0.031(3) 0.050(5) 0.086(6) 0.001(5) 0.020(4) 0.013(3)
C4 0.030(3) 0.056(5) 0.079(6) -0.021(5) 0.023(4) 0.005(3)
C5 0.038(4) 0.071(6) 0.053(5) -0.020(4) 0.025(3) -0.005(4)
C6 0.035(3) 0.050(5) 0.038(4) -0.007(3) 0.017(3) 0.004(3)
C7 0.026(3) 0.046(4) 0.030(3) -0.011(3) 0.015(3) -0.005(3)
C8 0.032(3) 0.063(5) 0.046(4) -0.003(4) 0.020(3) -0.007(3)
C9 0.043(4) 0.089(7) 0.055(5) 0.001(5) 0.024(4) -0.011(4)
C10 0.033(4) 0.107(8) 0.058(5) -0.010(5) 0.027(4) -0.018(4)
C11 0.028(3) 0.084(6) 0.041(4) -0.002(4) 0.013(3) 0.003(4)
C12 0.024(3) 0.070(5) 0.040(4) -0.002(4) 0.015(3) 0.002(3)
C13 0.047(2) 0.030(2) 0.067(3) 0.000(2) 0.043(2) 0.0069(19)
C14 0.052(2) 0.036(2) 0.073(3) -0.002(2) 0.046(2) 0.009(2)
C15 0.060(2) 0.035(2) 0.075(3) -0.001(2) 0.048(2) 0.012(2)
C16 0.069(3) 0.032(2) 0.078(3) 0.002(2) 0.050(2) 0.008(2)
C17 0.063(2) 0.029(2) 0.073(3) 0.002(2) 0.049(2) 0.005(2)
C18 0.050(2) 0.025(2) 0.062(3) 0.003(2) 0.043(2) 0.0085(19)
C19 0.039(3) 0.022(3) 0.030(3) 0.001(3) 0.020(3) -0.005(3)
C20 0.074(5) 0.022(4) 0.071(5) 0.012(3) 0.053(4) 0.010(3)
C21 0.088(6) 0.026(4) 0.087(6) 0.014(4) 0.060(5) 0.003(4)
C22 0.065(5) 0.035(4) 0.062(5) 0.005(4) 0.043(4) -0.014(4)
C24 0.041(3) 0.022(3) 0.035(3) 0.003(3) 0.016(3) -0.002(3)
C25 0.021(3) 0.028(3) 0.022(3) -0.004(2) 0.004(2) -0.002(2)
C26 0.025(3) 0.050(4) 0.031(3) -0.005(3) 0.011(3) -0.001(3)
C27 0.024(3) 0.073(5) 0.030(3) -0.017(4) 0.003(3) -0.009(3)
C28 0.020(3) 0.073(6) 0.047(4) -0.017(4) 0.011(3) -0.011(3)
C29 0.024(3) 0.064(5) 0.044(4) -0.017(4) 0.018(3) -0.010(3)
C30 0.032(3) 0.043(4) 0.027(3) -0.009(3) 0.014(3) -0.005(3)
C31 0.048(4) 0.037(4) 0.036(4) -0.012(3) 0.026(3) 0.001(3)
C32 0.051(4) 0.046(5) 0.056(5) -0.005(4) 0.042(4) 0.006(3)
C33 0.046(4) 0.046(5) 0.064(5) -0.015(4) 0.039(4) -0.006(3)
C34 0.037(3) 0.034(4) 0.059(4) -0.019(3) 0.032(3) -0.010(3)
C35 0.030(3) 0.028(3) 0.030(3) -0.004(3) 0.019(2) 0.000(2)
C36 0.036(3) 0.028(3) 0.027(3) -0.002(3) 0.020(3) -0.001(3)
C37 0.029(3) 0.019(3) 0.027(3) 0.003(2) 0.012(2) 0.004(2)
C38 0.027(3) 0.018(3) 0.019(3) -0.002(2) 0.013(2) 0.001(2)
C39 0.016(2) 0.035(4) 0.020(3) -0.001(2) 0.005(2) 0.004(2)
C40 0.067(3) 0.053(3) 0.039(2) 0.017(2) 0.037(2) 0.019(2)
C41 0.067(3) 0.054(3) 0.039(2) 0.016(2) 0.036(2) 0.012(2)
C42 0.028(3) 0.031(4) 0.032(3) -0.007(3) 0.018(3) 0.000(2)
C43 0.036(3) 0.047(4) 0.051(4) -0.015(4) 0.025(3) -0.004(3)
C44 0.036(4) 0.069(6) 0.076(6) -0.015(5) 0.034(4) 0.004(4)
C45 0.039(3) 0.061(5) 0.042(4) -0.019(4) 0.024(3) -0.004(3)
C46 0.049(4) 0.059(5) 0.069(5) -0.014(4) 0.042(4) 0.002(4)
C47 0.064(5) 0.073(6) 0.060(5) -0.036(5) 0.041(4) -0.010(4)
C48 0.075(3) 0.061(3) 0.044(2) 0.019(2) 0.039(2) 0.009(2)
C49 0.086(3) 0.065(3) 0.051(3) 0.026(2) 0.037(2) 0.015(3)
C50 0.086(3) 0.067(3) 0.053(3) 0.027(2) 0.034(2) 0.023(3)
C51 0.076(3) 0.063(3) 0.050(3) 0.023(2) 0.036(2) 0.025(2)
C52 0.025(3) 0.022(3) 0.022(3) -0.001(2) 0.011(2) -0.003(2)
C53 0.041(3) 0.036(4) 0.046(4) 0.004(3) 0.026(3) -0.002(3)
Cl1A 0.072(3) 0.070(5) 0.095(3) -0.004(3) 0.050(2) 0.001(3)
C1A 0.129(12) 0.128(13) 0.165(13) 0.014(9) 0.069(9) 0.019(9)
Cl2A 0.081(4) 0.055(2) 0.111(5) 0.000(3) 0.057(4) 0.017(2)
K1A 0.177(6) 0.246(8) 0.132(5) -0.050(5) 0.097(4) -0.124(6)
K1B 0.453(15) 0.056(4) 0.071(4) 0.012(3) 0.041(7) 0.064(7)
C1B 0.047(8) 0.061(9) 0.050(8) -0.010(7) 0.017(6) -0.009(7)
Cl1B 0.093(5) 0.069(6) 0.106(5) -0.011(4) 0.035(4) 0.011(4)
Cl2B 0.108(6) 0.092(4) 0.156(8) -0.024(6) 0.067(6) 0.008(4)

loop_
_atom_type_symbol
_atom_type_description
_atom_type_scat_dispersion_real
_atom_type_scat_dispersion_imag
_atom_type_scat_source
C C 0.0033 0.0016 'International Tables Vol C Tables 4.2.6.8 and 6.1.1.4'
H H 0.0000 0.0000 'International Tables Vol C Tables 4.2.6.8 and 6.1.1.4'
N N 0.0061 0.0033 'International Tables Vol C Tables 4.2.6.8 and 6.1.1.4'
O O 0.0106 0.0060 'International Tables Vol C Tables 4.2.6.8 and 6.1.1.4'
S S 0.1246 0.1234 'International Tables Vol C Tables 4.2.6.8 and 6.1.1.4'
Cl Cl 0.1484 0.1585 'International Tables Vol C Tables 4.2.6.8 and 6.1.1.4'
Cu Cu 0.3201 1.2651 'International Tables Vol C Tables 4.2.6.8 and 6.1.1.4'
K K 0.2009 0.2494 'International Tables Vol C Tables 4.2.6.8 and 6.1.1.4'

loop_
_geom_angle_atom_site_label_1
_geom_angle_atom_site_label_2
_geom_angle_atom_site_label_3
_geom_angle
_geom_angle_site_symmetry_1
_geom_angle_site_symmetry_3
N10 Cu1 S4 126.98(13) . .
N10 Cu1 S1 112.84(14) . .
S4 Cu1 S1 104.41(5) . .
N10 Cu1 S1 83.94(13) . 2_755
S4 Cu1 S1 113.66(5) . 2_755
S1 Cu1 S1 114.35(4) . 2_755
N10 Cu1 Cu1 97.25(12) . 2_755
S4 Cu1 Cu1 134.43(4) . 2_755
S1 Cu1 Cu1 60.29(4) . 2_755
S1 Cu1 Cu1 54.67(4) 2_755 2_755
N10 Cu1 Cu3 102.41(14) . .
S4 Cu1 Cu3 61.81(4) . .
S1 Cu1 Cu3 141.87(5) . .
S1 Cu1 Cu3 54.19(4) 2_755 .
Cu1 Cu1 Cu3 102.34(3) 2_755 .
N16 Cu2 S3 114.88(14) 2_755 .
N16 Cu2 S2 121.52(14) 2_755 .
S3 Cu2 S2 108.46(5) . .
N16 Cu2 S3 84.48(14) 2_755 2_755
S3 Cu2 S3 112.98(4) . 2_755
S2 Cu2 S3 112.66(5) . 2_755
N16 Cu2 Cu4 102.48(13) 2_755 .
S3 Cu2 Cu4 139.68(5) . .
S2 Cu2 Cu4 59.41(4) . .
S3 Cu2 Cu4 54.40(4) 2_755 .
N16 Cu2 Cu2 99.74(14) 2_755 2_755
S3 Cu2 Cu2 59.54(4) . 2_755
S2 Cu2 Cu2 136.37(4) . 2_755
S3 Cu2 Cu2 53.97(4) 2_755 2_755
Cu4 Cu2 Cu2 100.95(3) . 2_755
N15 Cu3 S1 118.85(15) . 2_755
N15 Cu3 S2 136.50(14) . .
S1 Cu3 S2 96.70(5) 2_755 .
N15 Cu3 S4 82.71(14) . .
S1 Cu3 S4 109.89(5) 2_755 .
S2 Cu3 S4 109.39(5) . .
N15 Cu3 Cu4 105.63(14) . .
S1 Cu3 Cu4 130.37(4) 2_755 .
S2 Cu3 Cu4 59.60(4) . .
S4 Cu3 Cu4 53.22(4) . .
N15 Cu3 Cu1 94.28(14) . .
S1 Cu3 Cu1 59.64(4) 2_755 .
S2 Cu3 Cu1 126.73(4) . .
S4 Cu3 Cu1 52.42(4) . .
Cu4 Cu3 Cu1 98.18(3) . .
N4 Cu4 S4 129.83(14) . .
N4 Cu4 S3 119.86(14) . 2_755
S4 Cu4 S3 95.85(5) . 2_755
N4 Cu4 S2 85.06(13) . .
S4 Cu4 S2 113.85(5) . .
S3 Cu4 S2 112.93(5) 2_755 .
N4 Cu4 Cu3 102.67(14) . .
S4 Cu4 Cu3 62.48(4) . .
S3 Cu4 Cu3 135.44(4) 2_755 .
S2 Cu4 Cu3 55.11(4) . .
N4 Cu4 Cu2 101.62(13) . .
S4 Cu4 Cu2 127.60(4) . .
S3 Cu4 Cu2 59.61(4) 2_755 .
S2 Cu4 Cu2 54.48(4) . .
Cu3 Cu4 Cu2 101.48(3) . .
O1 Cl1 O4 110.4(4) . .
O1 Cl1 O2 110.1(3) . .
O4 Cl1 O2 110.2(3) . .
O1 Cl1 O3 108.2(4) . .
O4 Cl1 O3 107.4(3) . .
O2 Cl1 O3 110.4(3) . .
C38 S1 Cu1 104.76(18) . .
C38 S1 Cu3 106.22(18) . 2_755
Cu1 S1 Cu3 121.46(6) . 2_755
C38 S1 Cu1 90.72(17) . 2_755
Cu1 S1 Cu1 65.04(4) . 2_755
Cu3 S1 Cu1 66.18(4) 2_755 2_755
C52 S2 Cu2 99.51(19) . .
C52 S2 Cu3 114.42(19) . .
Cu2 S2 Cu3 119.46(6) . .
C52 S2 Cu4 90.24(18) . .
Cu2 S2 Cu4 66.11(4) . .
Cu3 S2 Cu4 65.29(4) . .
C37 S3 Cu2 107.11(19) . .
C37 S3 Cu4 106.2(2) . 2_755
Cu2 S3 Cu4 121.06(6) . 2_755
C37 S3 Cu2 90.64(19) . 2_755
Cu2 S3 Cu2 66.49(4) . 2_755
Cu4 S3 Cu2 65.99(4) 2_755 2_755
C39 S4 Cu1 108.5(2) . .
C39 S4 Cu4 104.3(2) . .
Cu1 S4 Cu4 118.61(6) . .
C39 S4 Cu3 89.33(18) . .
Cu1 S4 Cu3 65.77(4) . .
Cu4 S4 Cu3 64.30(4) . .
N2 N1 C1 122.0(5) . .
N2 N1 H1 119.0 . .
C1 N1 H1 119.0 . .
C37 N2 N1 118.0(5) . .
N16 N3 C37 117.0(5) . .
N5 N4 C25 114.7(4) . .
N5 N4 Cu4 122.6(3) . .
C25 N4 Cu4 122.6(4) . .
N4 N5 C52 116.1(4) . .
C52 N6 N7 118.2(5) . .
N6 N7 C42 120.3(5) . .
N6 N7 H7 119.8 . .
C42 N7 H7 119.8 . .
C38 N8 N9 118.3(5) . .
N8 N9 C35 120.1(5) . .
N8 N9 H9A 120.0 . .
C35 N9 H9A 120.0 . .
N11 N10 C18 114.8(5) . .
N11 N10 Cu1 123.6(4) . .
C18 N10 Cu1 121.2(4) . .
N10 N11 C38 116.4(5) . 2_755
N13 N12 C7 122.5(5) . .
N13 N12 H12A 118.8 . .
C7 N12 H12A 118.8 . .
C39 N13 N12 119.2(5) . .
N15 N14 C39 117.8(4) . .
N14 N15 C40 114.1(5) . .
N14 N15 Cu3 123.4(4) . .
C40 N15 Cu3 122.5(4) . .
N3 N16 C19 115.1(5) . .
N3 N16 Cu2 122.3(4) . 2_755
C19 N16 Cu2 122.5(4) . 2_755
C6 C1 C2 120.3(6) . .
C6 C1 N1 117.4(6) . .
C2 C1 N1 122.3(6) . .
C3 C2 C1 119.3(7) . .
C3 C2 H2 120.4 . .
C1 C2 H2 120.4 . .
C2 C3 C4 121.0(7) . .
C2 C3 H3 119.5 . .
C4 C3 H3 119.5 . .
C5 C4 C3 120.0(7) . .
C5 C4 H4 120.0 . .
C3 C4 H4 120.0 . .
C4 C5 C6 119.8(8) . .
C4 C5 H5 120.1 . .
C6 C5 H5 120.1 . .
C1 C6 C5 119.6(7) . .
C1 C6 H6 120.2 . .
C5 C6 H6 120.2 . .
C8 C7 C12 121.1(6) . .
C8 C7 N12 117.3(6) . .
C12 C7 N12 121.6(6) . .
C7 C8 C9 119.4(7) . .
C7 C8 H8 120.3 . .
C9 C8 H8 120.3 . .
C10 C9 C8 120.2(8) . .
C10 C9 H9 119.9 . .
C8 C9 H9 119.9 . .
C9 C10 C11 120.5(7) . .
C9 C10 H10 119.8 . .
C11 C10 H10 119.8 . .
C10 C11 C12 119.3(7) . .
C10 C11 H11 120.3 . .
C12 C11 H11 120.3 . .
C7 C12 C11 119.5(7) . .
C7 C12 H12 120.3 . .
C11 C12 H12 120.3 . .
C14 C13 C18 119.9(7) . .
C14 C13 H13 120.0 . .
C18 C13 H13 120.0 . .
C15 C14 C13 120.7(7) . .
C15 C14 H14 119.7 . .
C13 C14 H14 119.7 . .
C14 C15 C16 119.7(6) . .
C14 C15 H15 120.1 . .
C16 C15 H15 120.1 . .
C15 C16 C17 121.0(7) . .
C15 C16 H16 119.5 . .
C17 C16 H16 119.5 . .
C16 C17 C18 118.8(6) . .
C16 C17 H17 120.6 . .
C18 C17 H17 120.6 . .
C13 C18 C17 119.6(6) . .
C13 C18 N10 117.6(6) . .
C17 C18 N10 122.5(6) . .
C20 C19 C24 118.7(6) . .
C20 C19 N16 124.6(6) . .
C24 C19 N16 116.7(5) . .
C21 C20 C19 121.0(7) . .
C21 C20 H20 119.5 . .
C19 C20 H20 119.5 . .
C20 C21 C22 119.8(7) . .
C20 C21 H21 120.1 . .
C22 C21 H21 120.1 . .
C53 C22 C21 119.9(6) . .
C53 C22 H22 120.1 . .
C21 C22 H22 120.1 . .
C53 C24 C19 120.4(6) . .
C53 C24 H24 119.8 . .
C19 C24 H24 119.8 . .
C30 C25 C26 119.4(5) . .
C30 C25 N4 116.8(5) . .
C26 C25 N4 123.8(5) . .
C25 C26 C27 118.7(6) . .
C25 C26 H26 120.6 . .
C27 C26 H26 120.6 . .
C28 C27 C26 121.1(6) . .
C28 C27 H27 119.5 . .
C26 C27 H27 119.5 . .
C27 C28 C29 120.4(6) . .
C27 C28 H28 119.8 . .
C29 C28 H28 119.8 . .
C28 C29 C30 119.4(6) . .
C28 C29 H29 120.3 . .
C30 C29 H29 120.3 . .
C29 C30 C25 121.0(6) . .
C29 C30 H30 119.5 . .
C25 C30 H30 119.5 . .
C32 C31 C36 121.9(6) . .
C32 C31 H31 119.0 . .
C36 C31 H31 119.0 . .
C31 C32 C33 119.6(6) . .
C31 C32 H32 120.2 . .
C33 C32 H32 120.2 . .
C34 C33 C32 120.5(6) . .
C34 C33 H33 119.8 . .
C32 C33 H33 119.8 . .
C33 C34 C35 119.2(6) . .
C33 C34 H34 120.4 . .
C35 C34 H34 120.4 . .
C36 C35 C34 121.0(5) . .
C36 C35 N9 120.9(5) . .
C34 C35 N9 118.1(5) . .
C35 C36 C31 117.9(6) . .
C35 C36 H36 121.1 . .
C31 C36 H36 121.1 . .
N2 C37 N3 113.7(5) . .
N2 C37 S3 120.8(4) . .
N3 C37 S3 125.5(4) . .
N8 C38 N11 112.4(5) . 2_755
N8 C38 S1 122.4(4) . .
N11 C38 S1 125.2(4) 2_755 .
N13 C39 N14 114.5(5) . .
N13 C39 S4 120.3(4) . .
N14 C39 S4 125.1(4) . .
C51 C40 C41 120.2(7) . .
C51 C40 N15 122.6(6) . .
C41 C40 N15 117.2(6) . .
C40 C41 C48 120.0(7) . .
C40 C41 H41 120.0 . .
C48 C41 H41 120.0 . .
C45 C42 C43 119.9(6) . .
C45 C42 N7 122.0(5) . .
C43 C42 N7 118.1(5) . .
C42 C43 C44 119.0(7) . .
C42 C43 H43 120.5 . .
C44 C43 H43 120.5 . .
C46 C44 C43 122.1(7) . .
C46 C44 H44 119.0 . .
C43 C44 H44 119.0 . .
C47 C45 C42 119.5(6) . .
C47 C45 H45 120.2 . .
C42 C45 H45 120.2 . .
C44 C46 C47 117.6(7) . .
C44 C46 H46 121.2 . .
C47 C46 H46 121.2 . .
C45 C47 C46 121.9(7) . .
C45 C47 H47 119.1 . .
C46 C47 H47 119.1 . .
C49 C48 C41 120.7(7) . .
C49 C48 H48 119.7 . .
C41 C48 H48 119.7 . .
C48 C49 C50 119.3(8) . .
C48 C49 H49 120.4 . .
C50 C49 H49 120.4 . .
C51 C50 C49 120.3(8) . .
C51 C50 H50 119.8 . .
C49 C50 H50 119.8 . .
C40 C51 C50 119.5(8) . .
C40 C51 H51 120.3 . .
C50 C51 H51 120.3 . .
N6 C52 N5 112.4(5) . .
N6 C52 S2 122.5(4) . .
N5 C52 S2 124.9(4) . .
C24 C53 C22 120.1(6) . .
C24 C53 H53 119.9 . .
C22 C53 H53 119.9 . .
Cl2A C1A Cl1A 101.9(10) . .
Cl1B C1B Cl2B 125.2(13) . .
C1B Cl1B K1B 77.5(9) . .

loop_
_geom_bond_atom_site_label_1
_geom_bond_atom_site_label_2
_geom_bond_distance
_geom_bond_site_symmetry_2
Cu1 N10 1.994(5) .
Cu1 S4 2.2530(14) .
Cu1 S1 2.2964(15) .
Cu1 S1 2.4450(14) 2_755
Cu1 Cu1 2.5521(12) 2_755
Cu1 Cu3 2.5922(9) .
Cu2 N16 2.017(5) 2_755
Cu2 S3 2.2742(14) .
Cu2 S2 2.2851(15) .
Cu2 S3 2.4243(14) 2_755
Cu2 Cu4 2.5671(9) .
Cu2 Cu2 2.5787(13) 2_755
Cu3 N15 2.005(4) .
Cu3 S1 2.2979(14) 2_755
Cu3 S2 2.2986(15) .
Cu3 S4 2.5055(14) .
Cu3 Cu4 2.5456(10) .
Cu4 N4 1.982(4) .
Cu4 S4 2.2628(15) .
Cu4 S3 2.2851(15) 2_755
Cu4 S2 2.4170(14) .
Cl1 O1 1.404(5) .
Cl1 O4 1.419(5) .
Cl1 O2 1.429(4) .
Cl1 O3 1.431(5) .
S1 C38 1.773(5) .
S1 Cu3 2.2979(14) 2_755
S1 Cu1 2.4448(14) 2_755
S2 C52 1.778(6) .
S3 C37 1.766(6) .
S3 Cu4 2.2851(15) 2_755
S3 Cu2 2.4241(14) 2_755
S4 C39 1.780(5) .
N1 N2 1.312(7) .
N1 C1 1.401(7) .
N1 H1 0.8800 .
N2 C37 1.307(7) .
N3 N16 1.272(6) .
N3 C37 1.382(7) .
N4 N5 1.295(6) .
N4 C25 1.422(6) .
N5 C52 1.387(6) .
N6 C52 1.308(7) .
N6 N7 1.315(6) .
N7 C42 1.421(7) .
N7 H7 0.8800 .
N8 C38 1.307(6) .
N8 N9 1.312(6) .
N9 C35 1.418(7) .
N9 H9A 0.8800 .
N10 N11 1.291(6) .
N10 C18 1.428(7) .
N11 C38 1.377(7) 2_755
N12 N13 1.321(7) .
N12 C7 1.402(7) .
N12 H12A 0.8800 .
N13 C39 1.318(6) .
N14 N15 1.281(6) .
N14 C39 1.361(7) .
N15 C40 1.407(8) .
N16 C19 1.418(7) .
N16 Cu2 2.017(5) 2_755
C1 C6 1.386(9) .
C1 C2 1.392(9) .
C2 C3 1.372(9) .
C2 H2 0.9500 .
C3 C4 1.384(11) .
C3 H3 0.9500 .
C4 C5 1.375(11) .
C4 H4 0.9500 .
C5 C6 1.396(9) .
C5 H5 0.9500 .
C6 H6 0.9500 .
C7 C8 1.360(10) .
C7 C12 1.377(9) .
C8 C9 1.386(9) .
C8 H8 0.9500 .
C9 C10 1.371(11) .
C9 H9 0.9500 .
C10 C11 1.375(11) .
C10 H10 0.9500 .
C11 C12 1.393(8) .
C11 H11 0.9500 .
C12 H12 0.9500 .
C13 C14 1.372(8) .
C13 C18 1.385(8) .
C13 H13 0.9500 .
C14 C15 1.364(10) .
C14 H14 0.9500 .
C15 C16 1.371(10) .
C15 H15 0.9500 .
C16 C17 1.380(9) .
C16 H16 0.9500 .
C17 C18 1.392(9) .
C17 H17 0.9500 .
C19 C20 1.372(9) .
C19 C24 1.389(8) .
C20 C21 1.371(9) .
C20 H20 0.9500 .
C21 C22 1.377(10) .
C21 H21 0.9500 .
C22 C53 1.371(10) .
C22 H22 0.9500 .
C24 C53 1.372(8) .
C24 H24 0.9500 .
C25 C30 1.386(8) .
C25 C26 1.394(8) .
C26 C27 1.397(8) .
C26 H26 0.9500 .
C27 C28 1.361(9) .
C27 H27 0.9500 .
C28 C29 1.379(9) .
C28 H28 0.9500 .
C29 C30 1.379(8) .
C29 H29 0.9500 .
C30 H30 0.9500 .
C31 C32 1.355(9) .
C31 C36 1.396(8) .
C31 H31 0.9500 .
C32 C33 1.391(10) .
C32 H32 0.9500 .
C33 C34 1.376(9) .
C33 H33 0.9500 .
C34 C35 1.395(8) .
C34 H34 0.9500 .
C35 C36 1.386(8) .
C36 H36 0.9500 .
C38 N11 1.377(7) 2_755
C40 C51 1.388(10) .
C40 C41 1.395(9) .
C41 C48 1.395(9) .
C41 H41 0.9500 .
C42 C45 1.367(9) .
C42 C43 1.373(8) .
C43 C44 1.377(9) .
C43 H43 0.9500 .
C44 C46 1.357(11) .
C44 H44 0.9500 .
C45 C47 1.366(9) .
C45 H45 0.9500 .
C46 C47 1.370(10) .
C46 H46 0.9500 .
C47 H47 0.9500 .
C48 C49 1.379(11) .
C48 H48 0.9500 .
C49 C50 1.409(11) .
C49 H49 0.9500 .
C50 C51 1.400(10) .
C50 H50 0.9500 .
C51 H51 0.9500 .
C53 H53 0.9500 .
Cl1A C1A 1.837(17) .
C1A Cl2A 1.801(17) .
K1B Cl1B 3.584(19) .
C1B Cl1B 1.659(16) .
C1B Cl2B 1.713(16) .
